data_1548690
loop_
_publ_author_name
'Yulin Ren'
'Ulyana Munoz Acuna'
'Francisco Jimenez'
'Ricardo Garcia'
'Melciades Mejia'
'Heebyung Chai'
'Judith C. Gallucci'
'Norman R. Farnsworth'
'Djaja D. Soejarto'
'Esperanza J. Carcache de Blanco'
'A. Douglas Kinghorn'

_publ_section_title
;
 Cytotoxic and NF-kB inhibitory sesquiterpene lactones from Piptocoma
 rufescens
;
_journal_name_full Tetrahedron
_journal_page_first 2671
_journal_page_last 2678
_journal_paper_doi 10.1016/j.tet.2012.01.061
_journal_volume 68
_journal_year 2012
_chemical_formula_sum 'C22 H30 O7'
_chemical_formula_weight 406.46
_space_group_IT_number 19
_symmetry_cell_setting orthorhombic
_symmetry_Int_Tables_number 19
_symmetry_space_group_name_Hall 'P 2ac 2ab'
_symmetry_space_group_name_H-M 'P 21 21 21'
_cell_angle_alpha 90.
_cell_angle_beta 90.
_cell_angle_gamma 90.
_cell_formula_units_Z 4
_cell_length_a 5.5228(2)
_cell_length_b 17.4103(7)
_cell_length_c 22.1641(10)
_cell_volume 2131.16(15)
_diffrn_ambient_temperature 150
_diffrn_radiation_probe x-ray
_diffrn_radiation_type synchrotron
_diffrn_radiation_wavelength 0.88560
_exptl_absorpt_coefficient_mu 0.122
_exptl_crystal_density_diffrn 1.267
_exptl_crystal_F_000 872
_refine_ls_goodness_of_fit_ref 1.036
_refine_ls_number_parameters 267
_refine_ls_number_reflns 4356
_refine_ls_R_factor_all 0.0602
_refine_ls_R_factor_gt 0399
_refine_ls_wR_factor_gt 0.0803
_refine_ls_wR_factor_ref 0.0880
_cod_data_source_file Tetrahedron-2012-68-2671.cif
_cod_data_source_block 1
_cod_database_code 1548690

loop_
_space_group_symop_id
_space_group_symop_operation_xyz
1 x,y,z
2 1/2-x,-y,1/2+z
3 1/2+x,1/2-y,-z
4 -x,1/2+y,1/2-z

loop_
_atom_site_aniso_label
_atom_site_aniso_U_11
_atom_site_aniso_U_22
_atom_site_aniso_U_33
_atom_site_aniso_U_23
_atom_site_aniso_U_13
_atom_site_aniso_U_12
O1 0.0250(10) 0.0330(10) 0.0410(10) 0.0040(10) 0.0020(10) 0.0070(10)
O2 0.0260(10) 0.0330(10) 0.0220(10) 0.0040(10) 0.0020(10) 0.0020(10)
O3 0.0550(10) 0.0240(10) 0.0330(10) -0.0040(10) 0.0170(10) -0.0040(10)
O4 0.0770(10) 0.0330(10) 0.0400(10) -0.0020(10) 0.0300(10) 0.0030(10)
O5 0.0250(10) 0.0160(10) 0.0320(10) 0.0010(10) 0.0000(10) 0.0010(10)
O6 0.0260(10) 0.0320(10) 0.0580(10) 0.0110(10) 0.0020(10) 0.0030(10)
O7 0.0380(10) 0.0400(10) 0.0280(10) 0.0060(10) -0.0030(10) 0.0050(10)
C1 0.0280(10) 0.0280(10) 0.0230(10) 0.0070(10) -0.0010(10) 0.0020(10)
C1' 0.0260(10) 0.0280(10) 0.0270(10) 0.0030(10) 0.0010(10) -0.0010(10)
C1" 0.0330(10) 0.0310(10) 0.0250(10) 0.0020(10) -0.0030(10) -0.0040(10)
C2 0.0310(10) 0.0230(10) 0.0300(10) 0.0060(10) 0.0020(10) 0.0000(10)
C2' 0.0350(10) 0.0250(10) 0.0370(10) 0.0010(10) -0.0020(10) -0.0040(10)
C2" 0.0370(10) 0.058(2) 0.0300(10) 0.0080(10) 0.0050(10) 0.0000(10)
C3 0.0390(10) 0.0210(10) 0.0430(10) 0.0030(10) 0.0090(10) -0.0010(10)
C3' 0.049(2) 0.0300(10) 0.052(2) 0.0050(10) 0.0010(10) -0.0050(10)
C4 0.0420(10) 0.0290(10) 0.0380(10) -0.0040(10) 0.0080(10) -0.0120(10)
C4' 0.060(2) 0.050(2) 0.062(2) 0.0090(10) 0.018(2) -0.0060(10)
C5 0.0340(10) 0.0310(10) 0.0290(10) -0.0050(10) 0.0000(10) -0.0070(10)
C5' 0.055(2) 0.0260(10) 0.064(2) -0.0090(10) 0.0060(10) 0.0010(10)
C6 0.0340(10) 0.0240(10) 0.0240(10) -0.0020(10) 0.0030(10) 0.0000(10)
C7 0.0260(10) 0.0210(10) 0.0250(10) 0.0010(10) 0.0000(10) 0.0020(10)
C8 0.0270(10) 0.0140(10) 0.0280(10) 0.0010(10) 0.0000(10) 0.0020(10)
C9 0.0240(10) 0.0200(10) 0.0240(10) 0.0000(10) 0.0000(10) 0.0020(10)
C10 0.0220(10) 0.0240(10) 0.0220(10) 0.0020(10) 0.0020(10) 0.0000(10)
C11 0.0310(10) 0.0260(10) 0.0230(10) 0.0000(10) 0.0010(10) 0.0020(10)
C12 0.0440(10) 0.0290(10) 0.0320(10) 0.0010(10) 0.0050(10) 0.0020(10)
C13 0.0460(10) 0.0290(10) 0.0220(10) 0.0010(10) 0.0020(10) 0.0030(10)
C14 0.0300(10) 0.0330(10) 0.0300(10) -0.0010(10) -0.0040(10) -0.0040(10)
C15 0.087(2) 0.0270(10) 0.051(2) -0.0110(10) 0.014(2) -0.0140(10)

loop_
_atom_site_label
_atom_site_type_symbol
_atom_site_thermal_displace_type
_atom_site_fract_x
_atom_site_fract_y
_atom_site_fract_z
_atom_site_occupancy
_atom_site_U_iso_or_equiv
_atom_site_calc_flag
_atom_site_refinement_flags
_atom_site_disorder_assembly
_atom_site_disorder_group
O1 O Uani 0.8616(3) -0.09340(10) -0.01150(10) 1.000 0.0330(6) . . . .
O2 O Uani 0.3862(2) -0.00090(10) 0.06700(10) 1.000 0.0270(6) . . . .
O3 O Uani 0.6275(3) -0.10200(10) -0.20050(10) 1.000 0.0373(6) . . . .
O4 O Uani 0.8165(3) -0.05320(10) -0.28080(10) 1.000 0.0500(6) . . . .
O5 O Uani 0.6412(2) 0.13090(10) -0.09620(10) 1.000 0.0243(6) . . . .
O6 O Uani 1.0463(3) 0.12080(10) -0.10340(10) 1.000 0.0387(6) . . . .
O7 O Uani 0.6071(3) -0.08160(10) 0.12360(10) 1.000 0.0353(6) . . . .
C1 C Uani 0.6534(4) -0.08170(10) 0.00430(10) 1.000 0.0263(6) . . . .
C1' C Uani 0.8670(4) 0.15980(10) -0.10320(10) 1.000 0.0270(6) . . . .
C1" C Uani 0.4299(4) -0.04190(10) 0.11780(10) 1.000 0.0297(6) . . . .
C2 C Uani 0.4642(4) -0.14470(10) 0.00170(10) 1.000 0.0280(6) . . . .
C2' C Uani 0.8568(4) 0.24500(10) -0.11020(10) 1.000 0.0323(6) . . . .
C2" C Uani 0.2316(4) -0.03280(10) 0.16260(10) 1.000 0.0417(8) . . . .
C3 C Uani 0.5007(4) -0.20450(10) -0.04860(10) 1.000 0.0343(6) . . . .
C3' C Uani 0.9971(5) 0.28020(10) -0.15040(10) 1.000 0.0437(10) . . . .
C4 C Uani 0.3309(4) -0.19930(10) -0.10320(10) 1.000 0.0363(6) . . . .
C4' C Uani 1.1706(5) 0.2464(2) -0.19380(10) 1.000 0.0573(12) . . . .
C5 C Uani 0.3000(4) -0.11830(10) -0.12860(10) 1.000 0.0313(6) . . . .
C5' C Uani 0.6814(5) 0.28680(10) -0.07030(10) 1.000 0.0483(10) . . . .
C6 C Uani 0.5312(4) -0.07590(10) -0.14270(10) 1.000 0.0273(6) . . . .
C7 C Uani 0.5125(4) 0.01320(10) -0.14670(10) 1.000 0.0240(6) . . . .
C8 C Uani 0.6158(4) 0.04850(10) -0.08870(10) 1.000 0.0230(6) . . . .
C9 C Uani 0.4524(3) 0.03600(10) -0.03340(10) 1.000 0.0227(6) . . . .
C10 C Uani 0.5776(3) 0.00000(10) 0.02160(10) 1.000 0.0227(6) . . . .
C11 C Uani 0.6481(4) 0.03090(10) -0.20410(10) 1.000 0.0267(6) . . . .
C12 C Uani 0.7128(4) -0.04280(10) -0.23380(10) 1.000 0.0350(6) . . . .
C13 C Uani 0.6938(4) 0.09720(10) -0.23080(10) 1.000 0.0323(6) . . . .
C14 C Uani 0.7848(4) 0.04980(10) 0.04370(10) 1.000 0.0310(6) . . . .
C15 C Uani 0.4149(6) -0.25680(10) -0.15120(10) 1.000 0.0550(10) . . . .
H(2"1) H Uiso 0.08190 -0.05480 0.14630 1.000 0.0620 . . . .
H(2"2) H Uiso 0.20710 0.02190 0.17110 1.000 0.0620 . . . .
H2A H Uiso 0.30330 -0.12060 -0.00370 1.000 0.0330 . . . .
H2B H Uiso 0.46270 -0.17170 0.04100 1.000 0.0330 . . . .
H3' H Uiso 0.98410 0.33460 -0.15140 1.000 0.0530 . . . .
H(2"3) H Uiso 0.27530 -0.05960 0.20000 1.000 0.0620 . . . .
H3A H Uiso 0.66930 -0.20010 -0.06340 1.000 0.0410 . . . .
H3B H Uiso 0.48280 -0.25630 -0.03060 1.000 0.0410 . . . .
H4 H Uiso 0.16750 -0.21660 -0.08930 1.000 0.0430 . . . .
H(4'1) H Uiso 1.15960 0.19030 -0.19220 1.000 0.0860 . . . .
H(4'2) H Uiso 1.33540 0.26240 -0.18330 1.000 0.0860 . . . .
H5A H Uiso 0.20260 -0.12160 -0.16600 1.000 0.0370 . . . .
H5B H Uiso 0.20630 -0.08750 -0.09920 1.000 0.0370 . . . .
H6 H Uiso 0.65220 -0.08880 -0.11070 1.000 0.0330 . . . .
H(4'3) H Uiso 1.13180 0.26410 -0.23460 1.000 0.0860 . . . .
H7 H Uiso 0.33900 0.02850 -0.15130 1.000 0.0290 . . . .
H(5'1) H Uiso 0.69660 0.34220 -0.07690 1.000 0.0730 . . . .
H8 H Uiso 0.77870 0.02560 -0.08050 1.000 0.0280 . . . .
H(5'2) H Uiso 0.71690 0.27490 -0.02790 1.000 0.0730 . . . .
H(5'3) H Uiso 0.51600 0.27040 -0.07980 1.000 0.0730 . . . .
H9A H Uiso 0.38380 0.08620 -0.02130 1.000 0.0270 . . . .
H9B H Uiso 0.31570 0.00250 -0.04540 1.000 0.0270 . . . .
H13A H Uiso 0.76890 0.09810 -0.26930 1.000 0.0390 . . . .
H13B H Uiso 0.65160 0.14400 -0.21140 1.000 0.0390 . . . .
H14A H Uiso 0.72490 0.10170 0.05200 1.000 0.0460 . . . .
H14B H Uiso 0.91080 0.05210 0.01260 1.000 0.0460 . . . .
H14C H Uiso 0.85260 0.02770 0.08060 1.000 0.0460 . . . .
H15A H Uiso 0.58050 -0.24430 -0.16370 1.000 0.0820 . . . .
H15B H Uiso 0.30690 -0.25400 -0.18620 1.000 0.0820 . . . .
H15C H Uiso 0.41100 -0.30890 -0.13440 1.000 0.0820 . . . .

loop_
_geom_angle_atom_site_label_1
_geom_angle_atom_site_label_2
_geom_angle_atom_site_label_3
_geom_angle
_geom_angle_site_symmetry_1
_geom_angle_site_symmetry_2
_geom_angle_site_symmetry_3
_geom_angle_publ_flag
C1" O2 C10 116.72(15) . . . yes
C6 O3 C12 111.63(16) . . . yes
C1' O5 C8 118.02(15) . . . yes
O1 C1 C2 121.22(18) . . . yes
O1 C1 C10 119.01(17) . . . yes
C2 C1 C10 119.54(17) . . . no
O5 C1' O6 123.37(18) . . . yes
O5 C1' C2' 110.28(18) . . . yes
O6 C1' C2' 126.4(2) . . . yes
O2 C1" O7 122.4(2) . . . yes
O2 C1" C2" 111.57(17) . . . yes
O7 C1" C2" 126.0(2) . . . yes
C1 C2 C3 115.27(18) . . . no
C1' C2' C3' 120.36(19) . . . no
C1' C2' C5' 116.44(18) . . . no
C3' C2' C5' 123.20(17) . . . no
C2 C3 C4 116.85(17) . . . no
C2' C3' C4' 129.0(2) . . . no
C3 C4 C5 114.42(16) . . . no
C3 C4 C15 108.91(18) . . . no
C5 C4 C15 112.39(18) . . . no
C4 C5 C6 115.70(18) . . . no
O3 C6 C5 109.76(16) . . . yes
O3 C6 C7 106.52(17) . . . yes
C5 C6 C7 116.32(17) . . . no
C6 C7 C8 109.06(17) . . . no
C6 C7 C11 102.63(16) . . . no
C8 C7 C11 116.11(17) . . . no
O5 C8 C7 109.63(17) . . . yes
O5 C8 C9 106.74(16) . . . yes
C7 C8 C9 113.13(17) . . . no
C8 C9 C10 115.24(15) . . . no
O2 C10 C1 111.14(16) . . . yes
O2 C10 C9 103.04(14) . . . yes
O2 C10 C14 109.26(17) . . . yes
C1 C10 C9 107.67(17) . . . no
C1 C10 C14 113.92(15) . . . no
C9 C10 C14 111.27(15) . . . no
C7 C11 C12 108.47(15) . . . no
C7 C11 C13 130.63(18) . . . no
C12 C11 C13 120.7(2) . . . no
O3 C12 O4 121.60(18) . . . yes
O3 C12 C11 109.43(19) . . . yes
O4 C12 C11 128.93(19) . . . yes
C1 C2 H2A 108.00 . . . no
C1 C2 H2B 108.00 . . . no
C3 C2 H2A 108.00 . . . no
C3 C2 H2B 109.00 . . . no
H2A C2 H2B 107.00 . . . no
C1" C2" H(2"1) 109.00 . . . no
C1" C2" H(2"2) 109.00 . . . no
C1" C2" H(2"3) 109.00 . . . no
H(2"1) C2" H(2"2) 110.00 . . . no
H(2"1) C2" H(2"3) 109.00 . . . no
H(2"2) C2" H(2"3) 109.00 . . . no
C2 C3 H3A 108.00 . . . no
C2 C3 H3B 108.00 . . . no
C4 C3 H3A 108.00 . . . no
C4 C3 H3B 108.00 . . . no
H3A C3 H3B 107.00 . . . no
C2' C3' H3' 116.00 . . . no
C4' C3' H3' 115.00 . . . no
C3 C4 H4 107.00 . . . no
C5 C4 H4 107.00 . . . no
C15 C4 H4 107.00 . . . no
C3' C4' H(4'1) 109.00 . . . no
C3' C4' H(4'2) 110.00 . . . no
C3' C4' H(4'3) 109.00 . . . no
H(4'1) C4' H(4'2) 109.00 . . . no
H(4'1) C4' H(4'3) 109.00 . . . no
H(4'2) C4' H(4'3) 109.00 . . . no
C4 C5 H5A 108.00 . . . no
C4 C5 H5B 108.00 . . . no
C6 C5 H5A 108.00 . . . no
C6 C5 H5B 108.00 . . . no
H5A C5 H5B 107.00 . . . no
C2' C5' H(5'1) 110.00 . . . no
C2' C5' H(5'2) 109.00 . . . no
C2' C5' H(5'3) 110.00 . . . no
H(5'1) C5' H(5'2) 109.00 . . . no
H(5'1) C5' H(5'3) 110.00 . . . no
H(5'2) C5' H(5'3) 109.00 . . . no
O3 C6 H6 108.00 . . . no
C5 C6 H6 108.00 . . . no
C7 C6 H6 108.00 . . . no
C6 C7 H7 110.00 . . . no
C8 C7 H7 110.00 . . . no
C11 C7 H7 110.00 . . . no
O5 C8 H8 109.00 . . . no
C7 C8 H8 109.00 . . . no
C9 C8 H8 109.00 . . . no
C8 C9 H9A 108.00 . . . no
C8 C9 H9B 108.00 . . . no
C10 C9 H9A 109.00 . . . no
C10 C9 H9B 108.00 . . . no
H9A C9 H9B 108.00 . . . no
C11 C13 H13A 120.00 . . . no
C11 C13 H13B 120.00 . . . no
H13A C13 H13B 120.00 . . . no
C10 C14 H14A 109.00 . . . no
C10 C14 H14B 109.00 . . . no
C10 C14 H14C 110.00 . . . no
H14A C14 H14B 110.00 . . . no
H14A C14 H14C 110.00 . . . no
H14B C14 H14C 109.00 . . . no
C4 C15 H15A 109.00 . . . no
C4 C15 H15B 109.00 . . . no
C4 C15 H15C 110.00 . . . no
H15A C15 H15B 109.00 . . . no
H15A C15 H15C 109.00 . . . no
H15B C15 H15C 109.00 . . . no

loop_
_geom_bond_atom_site_label_1
_geom_bond_atom_site_label_2
_geom_bond_distance
_geom_bond_site_symmetry_1
_geom_bond_site_symmetry_2
_geom_bond_publ_flag
O1 C1 1.219(3) . . yes
O2 C1" 1.355(3) . . yes
O2 C10 1.460(3) . . yes
O3 C6 1.460(3) . . yes
O3 C12 1.352(3) . . yes
O4 C12 1.203(3) . . yes
O5 C1' 1.354(2) . . yes
O5 C8 1.451(2) . . yes
O6 C1' 1.201(3) . . yes
O7 C1" 1.205(3) . . yes
C1 C2 1.516(3) . . no
C1 C10 1.532(3) . . no
C1' C2' 1.493(2) . . no
C1" C2" 1.487(3) . . no
C2 C3 1.539(3) . . no
C2' C3' 1.330(3) . . no
C2' C5' 1.500(3) . . no
C3 C4 1.534(3) . . no
C3' C4' 1.480(4) . . no
C4 C5 1.528(3) . . no
C4 C15 1.533(3) . . no
C5 C6 1.508(3) . . no
C6 C7 1.557(2) . . no
C7 C8 1.535(3) . . no
C7 C11 1.508(3) . . no
C8 C9 1.538(3) . . no
C9 C10 1.535(3) . . no
C10 C14 1.517(3) . . no
C11 C12 1.486(3) . . no
C11 C13 1.322(3) . . no
C2 H2A 0.9900 . . no
C2 H2B 0.9900 . . no
C2" H(2"1) 0.9800 . . no
C2" H(2"2) 0.9800 . . no
C2" H(2"3) 0.9800 . . no
C3 H3A 0.9900 . . no
C3 H3B 0.9900 . . no
C3' H3' 0.9500 . . no
C4 H4 1.0000 . . no
C4' H(4'1) 0.9800 . . no
C4' H(4'2) 0.9800 . . no
C4' H(4'3) 0.9800 . . no
C5 H5A 0.9900 . . no
C5 H5B 0.9900 . . no
C5' H(5'1) 0.9800 . . no
C5' H(5'2) 0.9800 . . no
C5' H(5'3) 0.9800 . . no
C6 H6 1.0000 . . no
C7 H7 1.0000 . . no
C8 H8 1.0000 . . no
C9 H9A 0.9900 . . no
C9 H9B 0.9900 . . no
C13 H13A 0.9500 . . no
C13 H13B 0.9500 . . no
C14 H14A 0.9800 . . no
C14 H14B 0.9800 . . no
C14 H14C 0.9800 . . no
C15 H15A 0.9800 . . no
C15 H15B 0.9800 . . no
C15 H15C 0.9800 . . no

loop_
_geom_hbond_atom_site_label_D
_geom_hbond_atom_site_label_H
_geom_hbond_atom_site_label_A
_geom_hbond_distance_DH
_geom_hbond_distance_HA
_geom_hbond_distance_DA
_geom_hbond_angle_DHA
_geom_hbond_site_symmetry_A
_geom_hbond_publ_flag
C2 H2A O1 0.9900 2.4900 3.458(3) 165.00 1_455 yes
C2 H2B O7 0.9900 2.5400 3.022(3) 110.00 . yes
C3 H3A O1 0.9900 2.4300 2.897(3) 108.00 . yes
C4' H(4'1) O6 0.9800 2.3900 3.044(4) 123.00 . yes
C6 H6 O1 1.0000 2.4900 3.447(3) 161.00 . yes
C7 H7 O6 1.0000 2.5100 3.326(3) 138.00 1_455 yes
C8 H8 O6 1.0000 2.2800 2.710(3) 105.00 . yes
C13 H13A O7 0.9500 2.4900 3.420(3) 168.00 2_654 yes
C13 H13B O5 0.9500 2.5600 3.054(3) 112.00 . yes
C14 H14C O7 0.9800 2.5200 3.055(3) 114.00 . yes
C15 H15C O7 0.9800 2.5500 3.344(3) 138.00 3_445 yes

loop_
_geom_torsion_atom_site_label_1
_geom_torsion_atom_site_label_2
_geom_torsion_atom_site_label_3
_geom_torsion_atom_site_label_4
_geom_torsion
_geom_torsion_site_symmetry_1
_geom_torsion_site_symmetry_2
_geom_torsion_site_symmetry_3
_geom_torsion_site_symmetry_4
_geom_torsion_publ_flag
C10 O2 C1" C2" 175.00(16) . . . . no
C1" O2 C10 C9 168.85(16) . . . . no
C1" O2 C10 C14 -72.8(2) . . . . no
C1" O2 C10 C1 53.8(2) . . . . no
C10 O2 C1" O7 -6.6(3) . . . . no
C6 O3 C12 C11 -8.1(2) . . . . no
C12 O3 C6 C5 138.64(18) . . . . no
C12 O3 C6 C7 11.9(2) . . . . no
C6 O3 C12 O4 174.1(2) . . . . no
C1' O5 C8 C7 -106.6(2) . . . . no
C1' O5 C8 C9 130.5(2) . . . . no
C8 O5 C1' C2' -180.0(2) . . . . no
C8 O5 C1' O6 -0.1(4) . . . . no
C2 C1 C10 C9 -76.4(2) . . . . no
O1 C1 C2 C3 -30.6(3) . . . . no
O1 C1 C10 C14 -25.8(3) . . . . no
C2 C1 C10 C14 159.69(19) . . . . no
C2 C1 C10 O2 35.8(3) . . . . no
O1 C1 C10 O2 -149.7(2) . . . . no
C10 C1 C2 C3 143.84(19) . . . . no
O1 C1 C10 C9 98.1(2) . . . . no
O6 C1' C2' C3' 41.3(4) . . . . no
O6 C1' C2' C5' -139.1(3) . . . . no
O5 C1' C2' C3' -138.8(2) . . . . no
O5 C1' C2' C5' 40.7(3) . . . . no
C1 C2 C3 C4 -105.5(2) . . . . no
C1' C2' C3' C4' 1.9(4) . . . . no
C5' C2' C3' C4' -177.7(2) . . . . no
C2 C3 C4 C15 173.23(18) . . . . no
C2 C3 C4 C5 46.5(3) . . . . no
C3 C4 C5 C6 52.0(3) . . . . no
C15 C4 C5 C6 -72.9(3) . . . . no
C4 C5 C6 C7 -159.29(18) . . . . no
C4 C5 C6 O3 79.7(2) . . . . no
O3 C6 C7 C8 -134.18(18) . . . . no
O3 C6 C7 C11 -10.5(2) . . . . no
C5 C6 C7 C11 -133.18(19) . . . . no
C5 C6 C7 C8 103.1(2) . . . . no
C11 C7 C8 C9 173.22(16) . . . . no
C6 C7 C11 C13 -179.7(2) . . . . no
C8 C7 C11 C12 124.97(18) . . . . no
C6 C7 C11 C12 6.1(2) . . . . no
C6 C7 C8 C9 -71.5(2) . . . . no
C6 C7 C8 O5 169.49(16) . . . . no
C11 C7 C8 O5 54.2(2) . . . . no
C8 C7 C11 C13 -60.8(3) . . . . no
C7 C8 C9 C10 127.08(17) . . . . no
O5 C8 C9 C10 -112.27(17) . . . . no
C8 C9 C10 O2 177.01(15) . . . . no
C8 C9 C10 C1 -65.46(19) . . . . no
C8 C9 C10 C14 60.0(2) . . . . no
C7 C11 C12 O3 0.7(2) . . . . no
C13 C11 C12 O4 3.4(4) . . . . no
C7 C11 C12 O4 178.3(2) . . . . no
C13 C11 C12 O3 -174.2(2) . . . . no
